data_2238627
loop_
_publ_author_name
'Suchetan, P. A.'
'Sreenivasa, S.'
'Palakshamurthy, B. S.'
'ManojKumar, K. E.'
'Madan Kumar, S.'
'Lokanath, N. K.'

_publ_section_title
;
 Methyl 4-(trifluoromethyl)-1<i>H</i>-pyrrole-3-carboxylate
;
_journal_issue 10
_journal_name_full 'Acta Crystallographica Section E'
_journal_page_first o1566
_journal_paper_doi 10.1107/S160053681302549X
_journal_volume 69
_journal_year 2013
_chemical_formula_iupac 'C7 H6 F3 N O2'
_chemical_formula_moiety 'C7 H6 F3 N O2'
_chemical_formula_sum 'C7 H6 F3 N O2'
_chemical_formula_weight 193.13
_chemical_melting_point 405
_chemical_name_systematic
;
Methyl 4-(trifluoromethyl)-1<i>H</i>-pyrrole-3-carboxylate
;
_space_group_IT_number 12
_symmetry_cell_setting monoclinic
_symmetry_space_group_name_Hall '-C 2y'
_symmetry_space_group_name_H-M 'C 1 2/m 1'
_atom_sites_solution_hydrogens geom
_atom_sites_solution_primary direct
_atom_sites_solution_secondary difmap
_audit_creation_method SHELXL-97
_cell_angle_alpha 90.00
_cell_angle_beta 98.903(7)
_cell_angle_gamma 90.00
_cell_formula_units_Z 4
_cell_length_a 16.643(2)
_cell_length_b 7.1118(10)
_cell_length_c 6.9618(11)
_cell_measurement_reflns_used 645
_cell_measurement_temperature 293(2)
_cell_measurement_theta_max 24.4
_cell_measurement_theta_min 3.0
_cell_volume 814.1(2)
_computing_cell_refinement 'SAINT-Plus (Bruker, 2009)'
_computing_data_collection 'APEX2 (Bruker, 2009)'
_computing_data_reduction 'SAINT-Plus (Bruker, 2009)'
_computing_molecular_graphics 'Mercury (Macrae <i>et al.</i>, 2008)'
_computing_publication_material 'SHELXL97 (Sheldrick, 2008)'
_computing_structure_refinement 'SHELXL97 (Sheldrick, 2008)'
_computing_structure_solution 'SHELXS97 (Sheldrick, 2008)'
_diffrn_ambient_temperature 293(2)
_diffrn_detector_area_resol_mean 1.08
_diffrn_measured_fraction_theta_full 0.949
_diffrn_measured_fraction_theta_max 0.949
_diffrn_measurement_device_type 'Bruker APEXII CCD'
_diffrn_measurement_method '\w scans'
_diffrn_radiation_monochromator graphite
_diffrn_radiation_source 'fine-focus sealed tube'
_diffrn_radiation_type MoK\a
_diffrn_radiation_wavelength 0.71073
_diffrn_reflns_av_R_equivalents 0.0762
_diffrn_reflns_av_sigmaI/netI 0.0636
_diffrn_reflns_limit_h_max 19
_diffrn_reflns_limit_h_min -19
_diffrn_reflns_limit_k_max 8
_diffrn_reflns_limit_k_min -8
_diffrn_reflns_limit_l_max 7
_diffrn_reflns_limit_l_min -3
_diffrn_reflns_number 3752
_diffrn_reflns_theta_full 24.43
_diffrn_reflns_theta_max 24.43
_diffrn_reflns_theta_min 2.96
_diffrn_standards_decay_% 1.5
_diffrn_standards_interval_count 15
_diffrn_standards_interval_time 15
_diffrn_standards_number 743
_exptl_absorpt_coefficient_mu 0.159
_exptl_absorpt_correction_T_max 0.9689
_exptl_absorpt_correction_T_min 0.9629
_exptl_absorpt_correction_type multi-scan
_exptl_absorpt_process_details '(SADABS; Bruker, 2009)'
_exptl_crystal_colour colourless
_exptl_crystal_density_diffrn 1.576
_exptl_crystal_density_method 'not measured'
_exptl_crystal_description Prism
_exptl_crystal_F_000 392
_exptl_crystal_size_max 0.24
_exptl_crystal_size_mid 0.22
_exptl_crystal_size_min 0.20
_refine_diff_density_max 0.372
_refine_diff_density_min -0.316
_refine_ls_extinction_coef 0.08(2)
_refine_ls_extinction_expression Fc^*^=kFc[1+0.001xFc^2^\l^3^/sin(2\q)]^-1/4^
_refine_ls_extinction_method SHELXL
_refine_ls_goodness_of_fit_ref 1.088
_refine_ls_hydrogen_treatment mixed
_refine_ls_matrix_type full
_refine_ls_number_constraints 0
_refine_ls_number_parameters 81
_refine_ls_number_reflns 707
_refine_ls_number_restraints 0
_refine_ls_restrained_S_all 1.088
_refine_ls_R_factor_all 0.0854
_refine_ls_R_factor_gt 0.0649
_refine_ls_shift/su_max 0.000
_refine_ls_shift/su_mean 0.000
_refine_ls_structure_factor_coef Fsqd
_refine_ls_weighting_details 'calc w=1/[\s^2^(Fo^2^)+(0.1299P)^2^+0.3175P] where P=(Fo^2^+2Fc^2^)/3'
_refine_ls_weighting_scheme calc
_refine_ls_wR_factor_gt 0.1728
_refine_ls_wR_factor_ref 0.1797
_reflns_number_gt 645
_reflns_number_total 707
_reflns_threshold_expression I>2\s(I)
_cod_data_source_file hb7136.cif
_cod_data_source_block I
_cod_original_sg_symbol_H-M 'C 2/m'
_cod_database_code 2238627

loop_
_symmetry_equiv_pos_as_xyz
'x, y, z'
'-x, y, -z'
'x+1/2, y+1/2, z'
'-x+1/2, y+1/2, -z'
'-x, -y, -z'
'x, -y, z'
'-x+1/2, -y+1/2, -z'
'x+1/2, -y+1/2, z'

loop_
_atom_site_type_symbol
_atom_site_label
_atom_site_fract_x
_atom_site_fract_y
_atom_site_fract_z
_atom_site_U_iso_or_equiv
_atom_site_adp_type
_atom_site_calc_flag
_atom_site_refinement_flags
_atom_site_occupancy
_atom_site_symmetry_multiplicity
H H 0.275(3) 0.0000 -0.341(8) 0.073(13) Uiso d S 1 2
C C1 0.0515(2) 0.0000 0.2701(6) 0.0765(12) Uani d S 1 2
H H1A 0.0456 0.1254 0.3171 0.115 Uiso calc PR 0.50 1
H H1B 0.0701 -0.0816 0.3777 0.115 Uiso calc PR 0.50 1
H H1C 0.0000 -0.0438 0.2042 0.115 Uiso calc PR 0.50 1
C C2 0.18890(17) 0.0000 0.2149(4) 0.0436(9) Uani d S 1 2
C C3 0.24211(16) 0.0000 0.0673(4) 0.0391(8) Uani d S 1 2
C C4 0.21641(19) 0.0000 -0.1280(4) 0.0480(8) Uani d S 1 2
H H4 0.1625 0.0000 -0.1881 0.058 Uiso calc SR 1 2
C C5 0.3504(2) 0.0000 -0.0863(5) 0.0563(10) Uani d S 1 2
H H5 0.4034 0.0000 -0.1137 0.068 Uiso calc SR 1 2
C C6 0.32889(16) 0.0000 0.0952(4) 0.0443(8) Uani d S 1 2
C C7 0.38690(18) 0.0000 0.2762(5) 0.0544(9) Uani d S 1 2
F F1 0.46353(14) 0.0000 0.2439(4) 0.1048(12) Uani d S 1 2
F F2 0.38017(10) 0.1475(2) 0.3904(2) 0.0853(8) Uani d . 1 1
N N 0.28189(18) 0.0000 -0.2200(5) 0.0587(9) Uani d S 1 2
O O1 0.20994(15) 0.0000 0.3872(3) 0.0718(9) Uani d S 1 2
O O2 0.11034(12) 0.0000 0.1358(3) 0.0586(8) Uani d S 1 2

loop_
_atom_site_aniso_label
_atom_site_aniso_U_11
_atom_site_aniso_U_22
_atom_site_aniso_U_33
_atom_site_aniso_U_12
_atom_site_aniso_U_13
_atom_site_aniso_U_23
C1 0.057(2) 0.116(3) 0.058(3) 0.000 0.0154(17) 0.000
C2 0.0503(16) 0.0517(15) 0.026(2) 0.000 -0.0038(11) 0.000
C3 0.0478(15) 0.0422(13) 0.0235(19) 0.000 -0.0066(11) 0.000
C4 0.0574(17) 0.0589(16) 0.0237(19) 0.000 -0.0065(12) 0.000
C5 0.0570(17) 0.0708(19) 0.042(2) 0.000 0.0092(14) 0.000
C6 0.0491(16) 0.0483(14) 0.0331(18) 0.000 -0.0007(11) 0.000
C7 0.0481(16) 0.0667(17) 0.045(2) 0.000 -0.0052(13) 0.000
F1 0.0486(13) 0.185(3) 0.076(2) 0.000 -0.0056(11) 0.000
F2 0.0959(13) 0.0903(13) 0.0570(14) -0.0019(7) -0.0278(8) -0.0240(7)
N 0.077(2) 0.0781(18) 0.020(2) 0.000 0.0034(13) 0.000
O1 0.0645(15) 0.125(2) 0.0230(17) 0.000 -0.0013(10) 0.000
O2 0.0470(13) 0.0914(16) 0.0352(16) 0.000 -0.0006(9) 0.000

loop_
_atom_type_symbol
_atom_type_description
_atom_type_scat_dispersion_real
_atom_type_scat_dispersion_imag
_atom_type_scat_source
C C 0.0033 0.0016 'International Tables Vol C Tables 4.2.6.8 and 6.1.1.4'
H H 0.0000 0.0000 'International Tables Vol C Tables 4.2.6.8 and 6.1.1.4'
F F 0.0171 0.0103 'International Tables Vol C Tables 4.2.6.8 and 6.1.1.4'
N N 0.0061 0.0033 'International Tables Vol C Tables 4.2.6.8 and 6.1.1.4'
O O 0.0106 0.0060 'International Tables Vol C Tables 4.2.6.8 and 6.1.1.4'

loop_
_geom_angle_atom_site_label_1
_geom_angle_atom_site_label_2
_geom_angle_atom_site_label_3
_geom_angle_site_symmetry_1
_geom_angle_site_symmetry_3
_geom_angle
O2 C1 H1A . . 109.5
O2 C1 H1B . . 109.5
H1A C1 H1B . . 109.5
O2 C1 H1C . . 109.5
H1A C1 H1C . . 109.5
H1B C1 H1C . . 109.5
O1 C2 O2 . . 121.9(3)
O1 C2 C3 . . 126.3(3)
O2 C2 C3 . . 111.8(3)
C4 C3 C6 . . 106.9(3)
C4 C3 C2 . . 125.0(3)
C6 C3 C2 . . 128.1(3)
N C4 C3 . . 108.8(3)
N C4 H4 . . 125.6
C3 C4 H4 . . 125.6
N C5 C6 . . 108.8(3)
N C5 H5 . . 125.6
C6 C5 H5 . . 125.6
C5 C6 C3 . . 106.2(3)
C5 C6 C7 . . 124.3(3)
C3 C6 C7 . . 129.5(3)
F1 C7 F2 . 6 105.81(19)
F1 C7 F2 . . 105.81(19)
F2 C7 F2 6 . 104.0(3)
F1 C7 C6 . . 112.2(3)
F2 C7 C6 6 . 114.12(17)
F2 C7 C6 . . 114.12(17)
C4 N C5 . . 109.3(3)
C4 N H . . 119(3)
C5 N H . . 131(3)
C2 O2 C1 . . 116.6(3)

loop_
_geom_bond_atom_site_label_1
_geom_bond_atom_site_label_2
_geom_bond_site_symmetry_2
_geom_bond_distance
C1 O2 . 1.455(4)
C1 H1A . 0.9600
C1 H1B . 0.9600
C1 H1C . 0.9600
C2 O1 . 1.196(4)
C2 O2 . 1.338(4)
C2 C3 . 1.457(4)
C3 C4 . 1.360(4)
C3 C6 . 1.427(4)
C4 N . 1.347(4)
C4 H4 . 0.9300
C5 N . 1.356(5)
C5 C6 . 1.366(5)
C5 H5 . 0.9300
C6 C7 . 1.464(5)
C7 F1 . 1.329(4)
C7 F2 6 1.332(3)
C7 F2 . 1.332(3)
N H . 0.84(5)

loop_
_geom_hbond_atom_site_label_D
_geom_hbond_atom_site_label_H
_geom_hbond_atom_site_label_A
_geom_hbond_site_symmetry_A
_geom_hbond_distance_DH
_geom_hbond_distance_HA
_geom_hbond_distance_DA
_geom_hbond_angle_DHA
N H O1 1_554 0.83(6) 2.03(5) 2.810(4) 156
C5 H5 F1 2_655 0.93 2.52 3.442(4) 171
